data_4061526
_journal_name_full Organometallics
_journal_paper_doi 10.1021/om050302f
_journal_year 2005
_chemical_formula_sum 'C90 H210 K2 N6 O18 Si12 Zr2'
_chemical_formula_weight 2262.36
_space_group_IT_number 2
_symmetry_cell_setting triclinic
_symmetry_space_group_name_Hall '-P 1'
_symmetry_space_group_name_H-M 'P -1'
_cell_angle_alpha 101.06(3)
_cell_angle_beta 92.00(3)
_cell_angle_gamma 101.05(3)
_cell_formula_units_Z 4
_cell_length_a 13.077(3)
_cell_length_b 24.797(5)
_cell_length_c 41.823(8)
_cell_measurement_temperature 293(2)
_cell_volume 13028(5)
_diffrn_ambient_temperature 293(2)
_exptl_crystal_density_diffrn 1.153
_cod_depositor_comments
;
The following automatic conversions were performed:
'_symmetry_cell_setting' value 'Triclinic' changed to 'triclinic'
according to '/home/saulius/struct/CIF-dictionaries/cif_core.dic'
dictionary named 'cif_core.dic' version 2.4.1 from 2010-06-29.

Automatic conversion script
Id: cif_fix_enum 1527 2010-12-29 10:47:43Z saulius 

2020-12-03
Z value and formula fixed to values more according to usual
chemical conventions.                 miguel
;
_cod_original_formula_sum 'C360 H840 Cl0 K8 N24 O72 Si48 Zr8'
_cod_original_formula_weight 9049.44
_cod_original_formula_units_Z 1
_cod_database_code 4061526

loop_
_symmetry_equiv_pos_as_xyz
'x, y, z'
'-x, -y, -z'

loop_
_atom_site_label
_atom_site_type_symbol
_atom_site_fract_x
_atom_site_fract_y
_atom_site_fract_z
_atom_site_U_iso_or_equiv
_atom_site_adp_type
_atom_site_occupancy
_atom_site_symmetry_multiplicity
_atom_site_calc_flag
_atom_site_refinement_flags
_atom_site_disorder_assembly
_atom_site_disorder_group
C1 C 0.5990 0.1338 0.8216 0.062 Uani 1 1 d . . .
H1A H 0.5709 0.0969 0.8090 0.093 Uiso 1 1 calc R . .
H1B H 0.6128 0.1317 0.8439 0.093 Uiso 1 1 calc R . .
H1C H 0.6628 0.1491 0.8130 0.093 Uiso 1 1 calc R . .
C2 C 0.5075 0.1727 0.7845 0.082 Uani 1 1 d . . .
H2A H 0.5733 0.1771 0.7747 0.123 Uiso 1 1 calc R . .
H2B H 0.4761 0.2042 0.7832 0.123 Uiso 1 1 calc R . .
H2C H 0.4621 0.1388 0.7730 0.123 Uiso 1 1 calc R . .
C3 C 0.2637 0.1153 0.8199 0.075 Uani 1 1 d . . .
H3A H 0.1896 0.1033 0.8206 0.113 Uiso 1 1 calc R . .
H3B H 0.2991 0.1072 0.8384 0.113 Uiso 1 1 calc R . .
H3C H 0.2860 0.0958 0.8001 0.113 Uiso 1 1 calc R . .
C4 C 0.2189 0.1929 0.7986 0.078 Uani 1 1 d . . .
H4A H 0.2202 0.1718 0.7768 0.117 Uiso 1 1 calc R . .
H4B H 0.2417 0.2321 0.7989 0.117 Uiso 1 1 calc R . .
H4C H 0.1489 0.1861 0.8053 0.117 Uiso 1 1 calc R . .
C5 C 0.5771 0.3132 0.8227 0.081 Uani 1 1 d . . .
H5A H 0.5605 0.3365 0.8082 0.122 Uiso 1 1 calc R . .
H5B H 0.6052 0.2830 0.8107 0.122 Uiso 1 1 calc R . .
H5C H 0.6277 0.3351 0.8397 0.122 Uiso 1 1 calc R . .
C6 C 0.4148 0.3312 0.8402 0.058 Uani 1 1 d . . .
H6A H 0.4368 0.3594 0.8596 0.087 Uiso 1 1 calc R . .
H6B H 0.3443 0.3122 0.8415 0.087 Uiso 1 1 calc R . .
H6C H 0.4180 0.3485 0.8215 0.087 Uiso 1 1 calc R . .
C7 C 0.3238 0.0557 0.9022 0.047 Uani 1 1 d . . .
H7A H 0.2901 0.0599 0.8824 0.071 Uiso 1 1 calc R . .
H7B H 0.3011 0.0791 0.9205 0.071 Uiso 1 1 calc R . .
H7C H 0.3059 0.0172 0.9044 0.071 Uiso 1 1 calc R . .
C8 C 0.5067 0.0270 0.8649 0.051 Uani 1 1 d . . .
H8A H 0.4730 -0.0107 0.8654 0.077 Uiso 1 1 calc R . .
H8B H 0.5811 0.0299 0.8660 0.077 Uiso 1 1 calc R . .
H8C H 0.4843 0.0366 0.8450 0.077 Uiso 1 1 calc R . .
C9 C 0.5267 0.0578 0.9390 0.050 Uani 1 1 d . . .
H9A H 0.4999 0.0769 0.9580 0.075 Uiso 1 1 calc R . .
H9B H 0.6015 0.0688 0.9405 0.075 Uiso 1 1 calc R . .
H9C H 0.5071 0.0180 0.9375 0.075 Uiso 1 1 calc R . .
C10 C 0.7727 0.1336 0.8955 0.056 Uani 1 1 d . . .
H10A H 0.8455 0.1452 0.9028 0.084 Uiso 1 1 calc R . .
H10B H 0.7653 0.1230 0.8721 0.084 Uiso 1 1 calc R . .
H10C H 0.7422 0.1022 0.9047 0.084 Uiso 1 1 calc R . .
C11 C 0.7642 0.2533 0.8889 0.077 Uani 1 1 d . . .
H11A H 0.7368 0.2862 0.8969 0.115 Uiso 1 1 calc R . .
H11B H 0.7483 0.2420 0.8657 0.115 Uiso 1 1 calc R . .
H11C H 0.8385 0.2615 0.8936 0.115 Uiso 1 1 calc R . .
C12 C 0.7442 0.2206 0.9541 0.055 Uani 1 1 d . . .
H12A H 0.8154 0.2174 0.9581 0.082 Uiso 1 1 calc R . .
H12B H 0.7000 0.1984 0.9666 0.082 Uiso 1 1 calc R . .
H12C H 0.7385 0.2591 0.9604 0.082 Uiso 1 1 calc R . .
C13 C 0.4772 0.2053 0.9433 0.035 Uani 1 1 d . . .
H13A H 0.4886 0.1816 0.9585 0.042 Uiso 1 1 calc R . .
H13B H 0.5205 0.2422 0.9514 0.042 Uiso 1 1 calc R . .
C14 C 0.3615 0.2101 0.9419 0.036 Uani 1 1 d . . .
H14A H 0.3448 0.2301 0.9627 0.043 Uiso 1 1 calc R . .
H14B H 0.3166 0.1731 0.9370 0.043 Uiso 1 1 calc R . .
C15 C 0.0950 0.1683 0.8949 0.071 Uani 1 1 d . . .
H15A H 0.0227 0.1644 0.8992 0.107 Uiso 1 1 calc R . .
H15B H 0.1285 0.1476 0.9078 0.107 Uiso 1 1 calc R . .
H15C H 0.1006 0.1540 0.8721 0.107 Uiso 1 1 calc R . .
C16 C 0.1113 0.2825 0.8745 0.067 Uani 1 1 d . . .
H16A H 0.1125 0.2608 0.8529 0.100 Uiso 1 1 calc R . .
H16B H 0.1552 0.3189 0.8763 0.100 Uiso 1 1 calc R . .
H16C H 0.0410 0.2866 0.8784 0.100 Uiso 1 1 calc R . .
C17 C 0.1079 0.2737 0.9469 0.061 Uani 1 1 d . . .
H17A H 0.1054 0.3125 0.9485 0.091 Uiso 1 1 calc R . .
H17B H 0.1530 0.2699 0.9646 0.091 Uiso 1 1 calc R . .
H17C H 0.0389 0.2526 0.9481 0.091 Uiso 1 1 calc R . .
C18 C 0.5550 0.3671 0.9235 0.051 Uani 1 1 d . . .
H18A H 0.5812 0.4053 0.9345 0.076 Uiso 1 1 calc R . .
H18B H 0.5577 0.3643 0.9003 0.076 Uiso 1 1 calc R . .
H18C H 0.5972 0.3434 0.9307 0.076 Uiso 1 1 calc R . .
C19 C 0.4134 0.3549 0.9792 0.058 Uani 1 1 d . . .
H19A H 0.4543 0.3314 0.9872 0.088 Uiso 1 1 calc R . .
H19B H 0.3427 0.3454 0.9850 0.088 Uiso 1 1 calc R . .
H19C H 0.4421 0.3935 0.9889 0.088 Uiso 1 1 calc R . .
C20 C 0.3420 0.3976 0.9217 0.054 Uani 1 1 d . . .
H20A H 0.2713 0.3896 0.9277 0.081 Uiso 1 1 calc R . .
H20B H 0.3421 0.3958 0.8986 0.081 Uiso 1 1 calc R . .
H20C H 0.3757 0.4346 0.9331 0.081 Uiso 1 1 calc R . .
C21 C 0.6900 -0.0045 0.6906 0.057 Uani 1 1 d . . .
H21A H 0.7512 0.0089 0.7055 0.085 Uiso 1 1 calc R . .
H21B H 0.7103 -0.0171 0.6690 0.085 Uiso 1 1 calc R . .
H21C H 0.6457 -0.0351 0.6975 0.085 Uiso 1 1 calc R . .
C22 C 0.6219 0.0658 0.7252 0.057 Uani 1 1 d . . .
H22A H 0.5680 0.0416 0.7337 0.086 Uiso 1 1 calc R . .
H22B H 0.6032 0.1016 0.7261 0.086 Uiso 1 1 calc R . .
H22C H 0.6865 0.0706 0.7381 0.086 Uiso 1 1 calc R . .
C23 C 0.3702 0.0080 0.6898 0.062 Uani 1 1 d . . .
H23A H 0.3216 0.0192 0.7051 0.094 Uiso 1 1 calc R . .
H23B H 0.4272 -0.0016 0.7011 0.094 Uiso 1 1 calc R . .
H23C H 0.3356 -0.0240 0.6737 0.094 Uiso 1 1 calc R . .
C24 C 0.3362 0.0918 0.6716 0.055 Uani 1 1 d . . .
H24A H 0.2746 0.0712 0.6584 0.083 Uiso 1 1 calc R . .
H24B H 0.3679 0.1226 0.6621 0.083 Uiso 1 1 calc R . .
H24C H 0.3178 0.1059 0.6932 0.083 Uiso 1 1 calc R . .
C25 C 0.7022 0.1859 0.6672 0.048 Uani 1 1 d . . .
H25A H 0.6980 0.2192 0.6591 0.072 Uiso 1 1 calc R . .
H25B H 0.7224 0.1589 0.6502 0.072 Uiso 1 1 calc R . .
H25C H 0.7531 0.1950 0.6855 0.072 Uiso 1 1 calc R . .
C26 C 0.5631 0.2022 0.7028 0.046 Uani 1 1 d . . .
H26A H 0.6103 0.2113 0.7221 0.069 Uiso 1 1 calc R . .
H26B H 0.4950 0.1853 0.7080 0.069 Uiso 1 1 calc R . .
H26C H 0.5594 0.2358 0.6950 0.069 Uiso 1 1 calc R . .
C27 C 0.4988 -0.0971 0.6232 0.085 Uani 1 1 d . . .
H27A H 0.4371 -0.0948 0.6108 0.128 Uiso 1 1 calc R . .
H27B H 0.5056 -0.0715 0.6439 0.128 Uiso 1 1 calc R . .
H27C H 0.4935 -0.1346 0.6267 0.128 Uiso 1 1 calc R . .
C28 C 0.5811 -0.1085 0.5550 0.076 Uani 1 1 d . . .
H28A H 0.5709 -0.1487 0.5512 0.114 Uiso 1 1 calc R . .
H28B H 0.6365 -0.0942 0.5425 0.114 Uiso 1 1 calc R . .
H28C H 0.5178 -0.0980 0.5484 0.114 Uiso 1 1 calc R . .
C29 C 0.7128 -0.1216 0.6136 0.071 Uani 1 1 d . . .
H29A H 0.7342 -0.1081 0.6363 0.107 Uiso 1 1 calc R . .
H29B H 0.7729 -0.1178 0.6010 0.107 Uiso 1 1 calc R . .
H29C H 0.6788 -0.1604 0.6100 0.107 Uiso 1 1 calc R . .
C30 C 0.9077 -0.0020 0.5734 0.054 Uani 1 1 d . . .
H30A H 0.9818 0.0108 0.5732 0.080 Uiso 1 1 calc R . .
H30B H 0.8729 0.0071 0.5551 0.080 Uiso 1 1 calc R . .
H30C H 0.8923 -0.0419 0.5718 0.080 Uiso 1 1 calc R . .
C31 C 0.9199 0.1129 0.6173 0.051 Uani 1 1 d . . .
H31A H 0.9940 0.1194 0.6223 0.076 Uiso 1 1 calc R . .
H31B H 0.8889 0.1340 0.6347 0.076 Uiso 1 1 calc R . .
H31C H 0.9061 0.1245 0.5973 0.076 Uiso 1 1 calc R . .
C32 C 0.9309 0.0138 0.6486 0.067 Uani 1 1 d . . .
H32A H 0.9068 -0.0253 0.6485 0.101 Uiso 1 1 calc R . .
H32B H 0.9162 0.0358 0.6687 0.101 Uiso 1 1 calc R . .
H32C H 1.0049 0.0211 0.6464 0.101 Uiso 1 1 calc R . .
C33 C 0.6619 0.0378 0.5670 0.030 Uani 1 1 d . . .
H33A H 0.7052 0.0741 0.5669 0.036 Uiso 1 1 calc R . .
H33B H 0.6855 0.0100 0.5509 0.036 Uiso 1 1 calc R . .
C34 C 0.5472 0.0387 0.5578 0.038 Uani 1 1 d . . .
H34A H 0.5064 0.0007 0.5533 0.046 Uiso 1 1 calc R . .
H34B H 0.5433 0.0537 0.5381 0.046 Uiso 1 1 calc R . .
C35 C 0.2556 -0.0126 0.5908 0.055 Uani 1 1 d . . .
H35A H 0.2453 -0.0036 0.6137 0.083 Uiso 1 1 calc R . .
H35B H 0.3033 -0.0378 0.5873 0.083 Uiso 1 1 calc R . .
H35C H 0.1899 -0.0302 0.5789 0.083 Uiso 1 1 calc R . .
C36 C 0.2879 0.0352 0.5300 0.057 Uani 1 1 d . . .
H36A H 0.3220 0.0050 0.5215 0.085 Uiso 1 1 calc R . .
H36B H 0.3158 0.0674 0.5211 0.085 Uiso 1 1 calc R . .
H36C H 0.2142 0.0239 0.5240 0.085 Uiso 1 1 calc R . .
C37 C 0.2248 0.1053 0.5904 0.059 Uani 1 1 d . . .
H37A H 0.1537 0.0888 0.5825 0.088 Uiso 1 1 calc R . .
H37B H 0.2472 0.1388 0.5821 0.088 Uiso 1 1 calc R . .
H37C H 0.2295 0.1145 0.6138 0.088 Uiso 1 1 calc R . .
C38 C 0.4639 0.1862 0.5430 0.041 Uani 1 1 d . . .
H38A H 0.3894 0.1785 0.5438 0.062 Uiso 1 1 calc R . .
H38B H 0.4830 0.1612 0.5247 0.062 Uiso 1 1 calc R . .
H38C H 0.4873 0.2243 0.5406 0.062 Uiso 1 1 calc R . .
C39 C 0.6734 0.1978 0.5787 0.042 Uani 1 1 d . . .
H39A H 0.6916 0.2379 0.5815 0.063 Uiso 1 1 calc R . .
H39B H 0.6908 0.1807 0.5576 0.063 Uiso 1 1 calc R . .
H39C H 0.7115 0.1861 0.5953 0.063 Uiso 1 1 calc R . .
C40 C 0.4906 0.2285 0.6164 0.040 Uani 1 1 d . . .
H40A H 0.5327 0.2309 0.6360 0.060 Uiso 1 1 calc R . .
H40B H 0.4182 0.2170 0.6199 0.060 Uiso 1 1 calc R . .
H40C H 0.5016 0.2646 0.6104 0.060 Uiso 1 1 calc R . .
C41 C 0.6072 0.3944 0.3169 0.051 Uani 1 1 d . . .
H41A H 0.5835 0.3586 0.3026 0.076 Uiso 1 1 calc R . .
H41B H 0.6168 0.3892 0.3389 0.076 Uiso 1 1 calc R . .
H41C H 0.6724 0.4126 0.3103 0.076 Uiso 1 1 calc R . .
C42 C 0.5177 0.4390 0.2810 0.070 Uani 1 1 d . . .
H42A H 0.5853 0.4524 0.2740 0.105 Uiso 1 1 calc R . .
H42B H 0.4751 0.4664 0.2806 0.105 Uiso 1 1 calc R . .
H42C H 0.4852 0.4044 0.2667 0.105 Uiso 1 1 calc R . .
C43 C 0.2652 0.3672 0.3101 0.078 Uani 1 1 d . . .
H43A H 0.1915 0.3542 0.3110 0.117 Uiso 1 1 calc R . .
H43B H 0.3025 0.3561 0.3271 0.117 Uiso 1 1 calc R . .
H43C H 0.2863 0.3511 0.2893 0.117 Uiso 1 1 calc R . .
C44 C 0.2129 0.4471 0.2952 0.069 Uani 1 1 d . . .
H44A H 0.2165 0.4317 0.2725 0.103 Uiso 1 1 calc R . .
H44B H 0.2288 0.4873 0.2988 0.103 Uiso 1 1 calc R . .
H44C H 0.1439 0.4348 0.3016 0.103 Uiso 1 1 calc R . .
C45 C 0.5701 0.5756 0.3252 0.067 Uani 1 1 d . . .
H45A H 0.5615 0.5773 0.3026 0.100 Uiso 1 1 calc R . .
H45B H 0.6224 0.5543 0.3282 0.100 Uiso 1 1 calc R . .
H45C H 0.5914 0.6130 0.3380 0.100 Uiso 1 1 calc R . .
C46 C 0.3994 0.5866 0.3383 0.047 Uani 1 1 d . . .
H46A H 0.4339 0.6229 0.3503 0.070 Uiso 1 1 calc R . .
H46B H 0.3406 0.5723 0.3495 0.070 Uiso 1 1 calc R . .
H46C H 0.3759 0.5897 0.3169 0.070 Uiso 1 1 calc R . .
C47 C 0.3159 0.3019 0.3947 0.043 Uani 1 1 d . . .
H47A H 0.2966 0.2618 0.3881 0.064 Uiso 1 1 calc R . .
H47B H 0.2803 0.3189 0.3801 0.064 Uiso 1 1 calc R . .
H47C H 0.2967 0.3132 0.4165 0.064 Uiso 1 1 calc R . .
C48 C 0.4967 0.2800 0.3542 0.050 Uani 1 1 d . . .
H48A H 0.5682 0.2932 0.3504 0.075 Uiso 1 1 calc R . .
H48B H 0.4520 0.2825 0.3361 0.075 Uiso 1 1 calc R . .
H48C H 0.4871 0.2416 0.3566 0.075 Uiso 1 1 calc R . .
C49 C 0.5226 0.3024 0.4291 0.048 Uani 1 1 d . . .
H49A H 0.5145 0.3274 0.4490 0.072 Uiso 1 1 calc R . .
H49B H 0.5955 0.3034 0.4265 0.072 Uiso 1 1 calc R . .
H49C H 0.4882 0.2649 0.4299 0.072 Uiso 1 1 calc R . .
C50 C 0.7671 0.3892 0.3952 0.052 Uani 1 1 d . . .
H50A H 0.8376 0.4018 0.4047 0.077 Uiso 1 1 calc R . .
H50B H 0.7675 0.3790 0.3719 0.077 Uiso 1 1 calc R . .
H50C H 0.7341 0.3572 0.4035 0.077 Uiso 1 1 calc R . .
C51 C 0.7495 0.5048 0.3834 0.054 Uani 1 1 d . . .
H51A H 0.7103 0.5341 0.3869 0.081 Uiso 1 1 calc R . .
H51B H 0.7465 0.4889 0.3605 0.081 Uiso 1 1 calc R . .
H51C H 0.8209 0.5199 0.3915 0.081 Uiso 1 1 calc R . .
C52 C 0.7286 0.4783 0.4506 0.050 Uani 1 1 d . . .
H52A H 0.8031 0.4845 0.4547 0.075 Uiso 1 1 calc R . .
H52B H 0.6956 0.4526 0.4635 0.075 Uiso 1 1 calc R . .
H52C H 0.7061 0.5133 0.4565 0.075 Uiso 1 1 calc R . .
C53 C 0.0790 0.4175 0.3819 0.057 Uani 1 1 d . . .
H53A H 0.0984 0.3940 0.3958 0.086 Uiso 1 1 calc R . .
H53B H 0.0998 0.4057 0.3603 0.086 Uiso 1 1 calc R . .
H53C H 0.0046 0.4147 0.3810 0.086 Uiso 1 1 calc R . .
C54 C 0.1045 0.5388 0.3702 0.057 Uani 1 1 d . . .
H54A H 0.0312 0.5383 0.3713 0.085 Uiso 1 1 calc R . .
H54B H 0.1182 0.5239 0.3482 0.085 Uiso 1 1 calc R . .
H54C H 0.1431 0.5766 0.3768 0.085 Uiso 1 1 calc R . .
C55 C 0.0892 0.5175 0.4390 0.048 Uani 1 1 d . . .
H55A H 0.0173 0.4989 0.4380 0.071 Uiso 1 1 calc R . .
H55B H 0.0936 0.5574 0.4428 0.071 Uiso 1 1 calc R . .
H55C H 0.1276 0.5084 0.4565 0.071 Uiso 1 1 calc R . .
C56 C 0.5425 0.6108 0.4237 0.045 Uani 1 1 d . . .
H56A H 0.5488 0.6041 0.4005 0.068 Uiso 1 1 calc R . .
H56B H 0.5844 0.5897 0.4335 0.068 Uiso 1 1 calc R . .
H56C H 0.5659 0.6501 0.4327 0.068 Uiso 1 1 calc R . .
C57 C 0.4004 0.5921 0.4784 0.050 Uani 1 1 d . . .
H57A H 0.4400 0.6278 0.4897 0.075 Uiso 1 1 calc R . .
H57B H 0.4312 0.5626 0.4840 0.075 Uiso 1 1 calc R . .
H57C H 0.3298 0.5877 0.4846 0.075 Uiso 1 1 calc R . .
C58 C 0.3326 0.6456 0.4240 0.052 Uani 1 1 d . . .
H58A H 0.3713 0.6813 0.4356 0.078 Uiso 1 1 calc R . .
H58B H 0.2634 0.6393 0.4313 0.078 Uiso 1 1 calc R . .
H58C H 0.3285 0.6453 0.4010 0.078 Uiso 1 1 calc R . .
C59 C 0.3431 0.4526 0.4344 0.028 Uani 1 1 d . . .
H59A H 0.3215 0.4696 0.4552 0.033 Uiso 1 1 calc R . .
H59B H 0.2997 0.4154 0.4274 0.033 Uiso 1 1 calc R . .
C60 C 0.4594 0.4482 0.4380 0.029 Uani 1 1 d . . .
H60A H 0.4672 0.4220 0.4520 0.035 Uiso 1 1 calc R . .
H60B H 0.5013 0.4845 0.4481 0.035 Uiso 1 1 calc R . .
C61 C 0.5449 0.1706 0.1718 0.131 Uani 1 1 d . . .
H61A H 0.5570 0.1453 0.1526 0.197 Uiso 1 1 calc R . .
H61B H 0.4758 0.1779 0.1697 0.197 Uiso 1 1 calc R . .
H61C H 0.5517 0.1540 0.1905 0.197 Uiso 1 1 calc R . .
C62 C 0.7125 0.2200 0.1914 0.149 Uani 1 1 d . . .
H62A H 0.7139 0.1857 0.1971 0.179 Uiso 1 1 calc R . .
H62B H 0.7709 0.2490 0.1963 0.179 Uiso 1 1 calc R . .
C63 C 0.4266 0.2675 0.2130 0.118 Uani 1 1 d . . .
H63A H 0.4755 0.2828 0.2317 0.177 Uiso 1 1 calc R . .
H63B H 0.4287 0.2287 0.2054 0.177 Uiso 1 1 calc R . .
H63C H 0.3575 0.2707 0.2190 0.177 Uiso 1 1 calc R . .
C64 C 0.3807 0.3346 0.1868 0.068 Uani 1 1 d . . .
H64A H 0.3110 0.3125 0.1827 0.102 Uiso 1 1 calc R . .
H64B H 0.3956 0.3556 0.1699 0.102 Uiso 1 1 calc R . .
H64C H 0.3867 0.3600 0.2076 0.102 Uiso 1 1 calc R . .
C65 C 0.6624 0.4127 0.2076 0.080 Uani 1 1 d . . .
H65A H 0.7023 0.4154 0.2277 0.120 Uiso 1 1 calc R . .
H65B H 0.5892 0.4054 0.2110 0.120 Uiso 1 1 calc R . .
H65C H 0.6805 0.4473 0.2001 0.120 Uiso 1 1 calc R . .
C66 C 0.7973 0.3729 0.1781 0.062 Uani 1 1 d . . .
H66A H 0.8169 0.4009 0.1653 0.093 Uiso 1 1 calc R . .
H66B H 0.8133 0.3381 0.1673 0.093 Uiso 1 1 calc R . .
H66C H 0.8352 0.3848 0.1992 0.093 Uiso 1 1 calc R . .
C67 C 0.4576 0.1364 0.0821 0.068 Uani 1 1 d . . .
H67A H 0.4145 0.1550 0.0707 0.102 Uiso 1 1 calc R . .
H67B H 0.4491 0.1453 0.1051 0.102 Uiso 1 1 calc R . .
H67C H 0.4375 0.0966 0.0743 0.102 Uiso 1 1 calc R . .
C68 C 0.5984 0.1475 0.0284 0.064 Uani 1 1 d . . .
H68A H 0.5727 0.1083 0.0196 0.096 Uiso 1 1 calc R . .
H68B H 0.6681 0.1585 0.0222 0.096 Uiso 1 1 calc R . .
H68C H 0.5539 0.1690 0.0200 0.096 Uiso 1 1 calc R . .
C69 C 0.6755 0.1097 0.0881 0.062 Uani 1 1 d . . .
H69A H 0.6461 0.0723 0.0765 0.093 Uiso 1 1 calc R . .
H69B H 0.6714 0.1116 0.1111 0.093 Uiso 1 1 calc R . .
H69C H 0.7473 0.1196 0.0834 0.093 Uiso 1 1 calc R . .
C70 C 0.8849 0.2228 0.0526 0.054 Uani 1 1 d . . .
H70A H 0.9585 0.2343 0.0509 0.082 Uiso 1 1 calc R . .
H70B H 0.8471 0.2317 0.0348 0.082 Uiso 1 1 calc R . .
H70C H 0.8679 0.1831 0.0517 0.082 Uiso 1 1 calc R . .
C71 C 0.9176 0.2369 0.1260 0.066 Uani 1 1 d . . .
H71A H 0.9080 0.1967 0.1207 0.099 Uiso 1 1 calc R . .
H71B H 0.8899 0.2480 0.1467 0.099 Uiso 1 1 calc R . .
H71C H 0.9907 0.2532 0.1273 0.099 Uiso 1 1 calc R . .
C72 C 0.9092 0.3396 0.0953 0.059 Uani 1 1 d . . .
H72A H 0.8988 0.3614 0.1161 0.088 Uiso 1 1 calc R . .
H72B H 0.8771 0.3528 0.0782 0.088 Uiso 1 1 calc R . .
H72C H 0.9827 0.3432 0.0927 0.088 Uiso 1 1 calc R . .
C73 C 0.6362 0.2956 0.0648 0.043 Uani 1 1 d . . .
H73A H 0.6781 0.3334 0.0695 0.051 Uiso 1 1 calc R . .
H73B H 0.6522 0.2766 0.0436 0.051 Uiso 1 1 calc R . .
C74 C 0.5228 0.2977 0.0644 0.045 Uani 1 1 d . . .
H74A H 0.4822 0.2603 0.0559 0.054 Uiso 1 1 calc R . .
H74B H 0.5082 0.3217 0.0497 0.054 Uiso 1 1 calc R . .
C75 C 0.2621 0.2847 0.0510 0.082 Uani 1 1 d . . .
H75A H 0.1924 0.2901 0.0471 0.123 Uiso 1 1 calc R . .
H75B H 0.2659 0.2466 0.0419 0.123 Uiso 1 1 calc R . .
H75C H 0.3100 0.3096 0.0409 0.123 Uiso 1 1 calc R . .
C76 C 0.2433 0.2312 0.1100 0.083 Uani 1 1 d . . .
H76A H 0.2661 0.2347 0.1325 0.125 Uiso 1 1 calc R . .
H76B H 0.2682 0.2009 0.0969 0.125 Uiso 1 1 calc R . .
H76C H 0.1683 0.2237 0.1076 0.125 Uiso 1 1 calc R . .
C77 C 0.2183 0.3507 0.1145 0.074 Uani 1 1 d . . .
H77A H 0.2374 0.3848 0.1064 0.111 Uiso 1 1 calc R . .
H77B H 0.2310 0.3587 0.1378 0.111 Uiso 1 1 calc R . .
H77C H 0.1455 0.3350 0.1087 0.111 Uiso 1 1 calc R . .
C78 C 0.4608 0.4480 0.0742 0.061 Uani 1 1 d . . .
H78A H 0.4843 0.4878 0.0766 0.092 Uiso 1 1 calc R . .
H78B H 0.3859 0.4393 0.0736 0.092 Uiso 1 1 calc R . .
H78C H 0.4833 0.4292 0.0542 0.092 Uiso 1 1 calc R . .
C79 C 0.6636 0.4513 0.1115 0.060 Uani 1 1 d . . .
H79A H 0.6919 0.4304 0.0934 0.090 Uiso 1 1 calc R . .
H79B H 0.6963 0.4473 0.1316 0.090 Uiso 1 1 calc R . .
H79C H 0.6766 0.4902 0.1102 0.090 Uiso 1 1 calc R . .
C80 C 0.4713 0.4668 0.1482 0.053 Uani 1 1 d . . .
H80A H 0.5152 0.4669 0.1672 0.080 Uiso 1 1 calc R . .
H80B H 0.4005 0.4502 0.1511 0.080 Uiso 1 1 calc R . .
H80C H 0.4749 0.5046 0.1454 0.080 Uiso 1 1 calc R . .
C81 C 0.7314 0.4326 1.0065 0.063 Uani 1 1 d . . .
H81A H 0.6577 0.4219 0.9992 0.076 Uiso 1 1 calc R . .
H81B H 0.7374 0.4471 1.0299 0.076 Uiso 1 1 calc R . .
C82 C 0.7811 0.3825 0.9992 0.068 Uani 1 1 d . . .
H82A H 0.7450 0.3531 1.0094 0.082 Uiso 1 1 calc R . .
H82B H 0.7759 0.3682 0.9758 0.082 Uiso 1 1 calc R . .
C83 C 0.9397 0.3533 1.0043 0.058 Uani 1 1 d . . .
H83A H 0.9431 0.3425 0.9808 0.069 Uiso 1 1 calc R . .
H83B H 0.9016 0.3213 1.0120 0.069 Uiso 1 1 calc R . .
C84 C 1.0466 0.3706 1.0205 0.059 Uani 1 1 d . . .
H84A H 1.0431 0.3831 1.0438 0.071 Uiso 1 1 calc R . .
H84B H 1.0813 0.3389 1.0172 0.071 Uiso 1 1 calc R . .
C85 C 1.2085 0.4369 1.0232 0.061 Uani 1 1 d . . .
H85A H 1.2448 0.4061 1.0229 0.074 Uiso 1 1 calc R . .
H85B H 1.2034 0.4544 1.0458 0.074 Uiso 1 1 calc R . .
C86 C 1.2662 0.4784 1.0057 0.061 Uani 1 1 d . . .
H86A H 1.3385 0.4897 1.0144 0.074 Uiso 1 1 calc R . .
H86B H 1.2649 0.4618 0.9827 0.074 Uiso 1 1 calc R . .
C87 C 0.8673 0.4637 0.8956 0.040 Uani 1 1 d . . .
C88 C 0.9533 0.5069 0.8980 0.048 Uani 1 1 d . . .
H88 H 0.9449 0.5396 0.8913 0.058 Uiso 1 1 calc R . .
C89 C 1.0492 0.5036 0.9096 0.068 Uani 1 1 d . . .
H89 H 1.1063 0.5328 0.9105 0.081 Uiso 1 1 calc R . .
C90 C 1.0593 0.4541 0.9202 0.084 Uani 1 1 d . . .
H90 H 1.1236 0.4498 0.9285 0.101 Uiso 1 1 calc R . .
C91 C 0.9697 0.4112 0.9180 0.079 Uani 1 1 d . . .
H91 H 0.9760 0.3788 0.9253 0.095 Uiso 1 1 calc R . .
C92 C 0.8757 0.4153 0.9058 0.056 Uani 1 1 d . . .
H92 H 0.8181 0.3861 0.9044 0.067 Uiso 1 1 calc R . .
C93 C 0.7597 0.4690 0.8805 0.082 Uani 1 1 d . . .
H93A H 0.7585 0.4599 0.8571 0.123 Uiso 1 1 calc R . .
H93B H 0.7496 0.5067 0.8873 0.123 Uiso 1 1 calc R . .
H93C H 0.7048 0.4435 0.8878 0.123 Uiso 1 1 calc R . .
C99 C 0.1583 0.4116 0.8206 0.062 Uani 1 1 d . . .
H99A H 0.1678 0.3819 0.8319 0.075 Uiso 1 1 calc R . .
H99B H 0.1574 0.4452 0.8368 0.075 Uiso 1 1 calc R . .
C118 C 0.1165 0.3871 0.4795 0.067 Uani 1 1 d . . .
H11D H 0.1237 0.4274 0.4860 0.080 Uiso 1 1 calc R . .
H11E H 0.1177 0.3779 0.4559 0.080 Uiso 1 1 calc R . .
C119 C 0.2043 0.3698 0.4946 0.059 Uani 1 1 d . . .
H11F H 0.2696 0.3899 0.4885 0.071 Uiso 1 1 calc R . .
H11G H 0.2036 0.3790 0.5181 0.071 Uiso 1 1 calc R . .
C120 C 0.2859 0.2930 0.4965 0.057 Uani 1 1 d . . .
H12D H 0.2934 0.3031 0.5201 0.069 Uiso 1 1 calc R . .
H12E H 0.3493 0.3108 0.4882 0.069 Uiso 1 1 calc R . .
C121 C 0.2717 0.2321 0.4862 0.064 Uani 1 1 d . . .
H12F H 0.2631 0.2217 0.4625 0.077 Uiso 1 1 calc R . .
H12G H 0.3330 0.2198 0.4935 0.077 Uiso 1 1 calc R . .
C122 C 0.1652 0.1456 0.4911 0.076 Uani 1 1 d . . .
H12H H 0.2265 0.1328 0.4979 0.092 Uiso 1 1 calc R . .
H12I H 0.1523 0.1332 0.4676 0.092 Uiso 1 1 calc R . .
C123 C 0.0764 0.1217 0.5070 0.074 Uani 1 1 d . . .
H12J H 0.0695 0.0813 0.5029 0.089 Uiso 1 1 calc R . .
H12K H 0.0886 0.1358 0.5304 0.089 Uiso 1 1 calc R . .
C124 C -0.1070 0.1131 0.5102 0.064 Uani 1 1 d . . .
H12L H -0.1020 0.1310 0.5331 0.076 Uiso 1 1 calc R . .
H12M H -0.1120 0.0731 0.5089 0.076 Uiso 1 1 calc R . .
C125 C -0.1993 0.1222 0.4942 0.065 Uani 1 1 d . . .
H12N H -0.2032 0.1060 0.4711 0.078 Uiso 1 1 calc R . .
H12O H -0.2611 0.1045 0.5033 0.078 Uiso 1 1 calc R . .
C126 C -0.2802 0.1976 0.4836 0.063 Uani 1 1 d . . .
H12P H -0.3453 0.1796 0.4909 0.075 Uiso 1 1 calc R . .
H12Q H -0.2817 0.1851 0.4601 0.075 Uiso 1 1 calc R . .
C127 C -0.2704 0.2583 0.4915 0.063 Uani 1 1 d . . .
H12R H -0.3311 0.2683 0.4820 0.076 Uiso 1 1 calc R . .
H12S H -0.2676 0.2708 0.5150 0.076 Uiso 1 1 calc R . .
C128 C -0.1670 0.3456 0.4862 0.066 Uani 1 1 d . . .
H12T H -0.1658 0.3593 0.5095 0.079 Uiso 1 1 calc R . .
H12U H -0.2259 0.3559 0.4757 0.079 Uiso 1 1 calc R . .
C129 C -0.0701 0.3710 0.4739 0.075 Uani 1 1 d . . .
H12V H -0.0723 0.3570 0.4506 0.091 Uiso 1 1 calc R . .
H12W H -0.0648 0.4113 0.4776 0.091 Uiso 1 1 calc R . .
C130 C -0.1476 0.2140 0.3956 0.050 Uani 1 1 d . . .
C131 C -0.0649 0.2571 0.3966 0.050 Uani 1 1 d . . .
H131 H -0.0758 0.2899 0.3907 0.060 Uiso 1 1 calc R . .
C132 C 0.0335 0.2531 0.4062 0.055 Uani 1 1 d . . .
H132 H 0.0888 0.2833 0.4072 0.066 Uiso 1 1 calc R . .
C133 C 0.0511 0.2040 0.4145 0.065 Uani 1 1 d . . .
H133 H 0.1188 0.2013 0.4205 0.078 Uiso 1 1 calc R . .
C134 C -0.0292 0.1594 0.4139 0.063 Uani 1 1 d . . .
H134 H -0.0171 0.1270 0.4202 0.076 Uiso 1 1 calc R . .
C135 C -0.1326 0.1636 0.4035 0.059 Uani 1 1 d . . .
H135 H -0.1884 0.1334 0.4020 0.070 Uiso 1 1 calc R . .
C136 C -0.2605 0.2183 0.3858 0.105 Uani 1 1 d . . .
H13C H -0.2826 0.2460 0.4019 0.157 Uiso 1 1 calc R . .
H13D H -0.3063 0.1826 0.3845 0.157 Uiso 1 1 calc R . .
H13E H -0.2627 0.2289 0.3649 0.157 Uiso 1 1 calc R . .
C137 C 0.1424 0.2821 0.5848 0.031 Uani 1 1 d . . .
C138 C 0.1391 0.3348 0.5776 0.036 Uani 1 1 d . . .
H138 H 0.1997 0.3620 0.5789 0.044 Uiso 1 1 calc R . .
C139 C 0.0409 0.3453 0.5684 0.053 Uani 1 1 d . . .
H139 H 0.0375 0.3796 0.5630 0.064 Uiso 1 1 calc R . .
C140 C -0.0505 0.3056 0.5671 0.062 Uani 1 1 d . . .
H140 H -0.1145 0.3139 0.5617 0.074 Uiso 1 1 calc R . .
C141 C -0.0462 0.2535 0.5740 0.052 Uani 1 1 d . . .
H141 H -0.1068 0.2262 0.5723 0.062 Uiso 1 1 calc R . .
C142 C 0.0522 0.2422 0.5835 0.043 Uani 1 1 d . . .
H142 H 0.0554 0.2078 0.5889 0.052 Uiso 1 1 calc R . .
C143 C 0.2466 0.2694 0.5954 0.057 Uani 1 1 d . . .
H14C H 0.2342 0.2359 0.6042 0.085 Uiso 1 1 calc R . .
H14D H 0.2835 0.3002 0.6118 0.085 Uiso 1 1 calc R . .
H14E H 0.2876 0.2642 0.5769 0.085 Uiso 1 1 calc R . .
C144 C -0.0513 0.1592 0.7250 0.058 Uani 1 1 d . . .
H14F H -0.1056 0.1603 0.7088 0.069 Uiso 1 1 calc R . .
H14G H -0.0687 0.1240 0.7323 0.069 Uiso 1 1 calc R . .
C145 C 0.0532 0.1646 0.7105 0.061 Uani 1 1 d . . .
H14H H 0.1077 0.1662 0.7272 0.073 Uiso 1 1 calc R . .
H14I H 0.0531 0.1323 0.6932 0.073 Uiso 1 1 calc R . .
C146 C 0.1606 0.2220 0.6781 0.062 Uani 1 1 d . . .
H14J H 0.1528 0.2479 0.6638 0.074 Uiso 1 1 calc R . .
H14K H 0.1627 0.1860 0.6644 0.074 Uiso 1 1 calc R . .
C147 C 0.2604 0.2432 0.6987 0.065 Uani 1 1 d . . .
H14L H 0.2701 0.2166 0.7122 0.078 Uiso 1 1 calc R . .
H14M H 0.3183 0.2469 0.6849 0.078 Uiso 1 1 calc R . .
C148 C 0.3513 0.3181 0.7409 0.050 Uani 1 1 d . . .
H14N H 0.4130 0.3210 0.7287 0.060 Uiso 1 1 calc R . .
H14O H 0.3568 0.2932 0.7559 0.060 Uiso 1 1 calc R . .
C149 C 0.3421 0.3754 0.7596 0.051 Uani 1 1 d . . .
H14P H 0.4051 0.3923 0.7738 0.061 Uiso 1 1 calc R . .
H14Q H 0.3339 0.3997 0.7445 0.061 Uiso 1 1 calc R . .
C150 C 0.2485 0.4228 0.7977 0.052 Uani 1 1 d . . .
H15D H 0.2334 0.4478 0.7837 0.062 Uiso 1 1 calc R . .
H15E H 0.3141 0.4398 0.8104 0.062 Uiso 1 1 calc R . .
C151 C -0.0241 0.3933 0.8195 0.123 Uani 1 1 d . . .
H15F H 0.0018 0.4057 0.8422 0.147 Uiso 1 1 calc R . .
H15G H -0.0614 0.4212 0.8143 0.147 Uiso 1 1 calc R . .
C152 C -0.0921 0.3474 0.8173 0.178 Uani 1 1 d . . .
H15H H -0.1601 0.3572 0.8200 0.213 Uiso 1 1 calc R . .
H15I H -0.0767 0.3307 0.8356 0.213 Uiso 1 1 calc R . .
C153 C -0.1259 0.2497 0.7963 0.076 Uani 1 1 d . . .
H15J H -0.1884 0.2473 0.8082 0.091 Uiso 1 1 calc R . .
H15K H -0.0689 0.2452 0.8104 0.091 Uiso 1 1 calc R . .
C154 C -0.1431 0.2046 0.7660 0.061 Uani 1 1 d . . .
H15L H -0.1692 0.1683 0.7713 0.074 Uiso 1 1 calc R . .
H15M H -0.1936 0.2117 0.7506 0.074 Uiso 1 1 calc R . .
C155 C 0.1669 0.3982 0.6836 0.045 Uani 1 1 d . . .
H15N H 0.1922 0.3953 0.6619 0.054 Uiso 1 1 calc R . .
H15O H 0.2237 0.3960 0.6985 0.054 Uiso 1 1 calc R . .
C156 C 0.1354 0.4558 0.6939 0.039 Uani 1 1 d . . .
H15P H 0.1959 0.4859 0.6953 0.047 Uiso 1 1 calc R . .
H15Q H 0.0835 0.4603 0.6780 0.047 Uiso 1 1 calc R . .
C157 C 0.0585 0.5072 0.7353 0.049 Uani 1 1 d . . .
H15R H 0.0097 0.5122 0.7186 0.059 Uiso 1 1 calc R . .
H15S H 0.1171 0.5389 0.7390 0.059 Uiso 1 1 calc R . .
C158 C 0.0045 0.5030 0.7673 0.051 Uani 1 1 d . . .
H15T H -0.0568 0.4730 0.7635 0.061 Uiso 1 1 calc R . .
H15U H 0.0520 0.4966 0.7838 0.061 Uiso 1 1 calc R . .
C159 C -0.0693 0.5637 0.8088 0.063 Uani 1 1 d . . .
H15V H -0.0497 0.6025 0.8202 0.076 Uiso 1 1 calc R . .
H15W H -0.0421 0.5406 0.8219 0.076 Uiso 1 1 calc R . .
C160 C -0.1882 0.5463 0.8042 0.058 Uani 1 1 d . . .
H16D H -0.2185 0.5574 0.8246 0.069 Uiso 1 1 calc R . .
H16E H -0.2150 0.5645 0.7881 0.069 Uiso 1 1 calc R . .
C161 C -0.3171 0.4678 0.7794 0.058 Uani 1 1 d . . .
H16F H -0.3307 0.4896 0.7633 0.069 Uiso 1 1 calc R . .
H16G H -0.3665 0.4718 0.7960 0.069 Uiso 1 1 calc R . .
C162 C -0.3282 0.4063 0.7632 0.054 Uani 1 1 d . . .
H16H H -0.3088 0.3852 0.7788 0.065 Uiso 1 1 calc R . .
H16I H -0.3999 0.3905 0.7547 0.065 Uiso 1 1 calc R . .
C163 C -0.2475 0.3493 0.7252 0.050 Uani 1 1 d . . .
H16J H -0.3141 0.3248 0.7169 0.060 Uiso 1 1 calc R . .
H16K H -0.2168 0.3344 0.7422 0.060 Uiso 1 1 calc R . .
C164 C -0.1727 0.3541 0.6971 0.046 Uani 1 1 d . . .
H16L H -0.2115 0.3543 0.6769 0.055 Uiso 1 1 calc R . .
H16M H -0.1197 0.3883 0.7027 0.055 Uiso 1 1 calc R . .
C165 C -0.0826 0.2944 0.6623 0.041 Uani 1 1 d . . .
H16N H -0.1377 0.2879 0.6450 0.049 Uiso 1 1 calc R . .
H16O H -0.0548 0.2605 0.6605 0.049 Uiso 1 1 calc R . .
C166 C 0.0033 0.3422 0.6578 0.038 Uani 1 1 d . . .
H16P H 0.0324 0.3327 0.6369 0.045 Uiso 1 1 calc R . .
H16Q H -0.0243 0.3759 0.6582 0.045 Uiso 1 1 calc R . .
C167 C -0.2481 0.0405 -0.0042 0.049 Uani 1 1 d . . .
H16R H -0.2409 0.0551 0.0192 0.059 Uiso 1 1 calc R . .
H16S H -0.3210 0.0352 -0.0117 0.059 Uiso 1 1 calc R . .
C168 C -0.1839 0.0797 -0.0207 0.058 Uani 1 1 d . . .
H16T H -0.1833 0.0629 -0.0436 0.070 Uiso 1 1 calc R . .
H16U H -0.2122 0.1135 -0.0192 0.070 Uiso 1 1 calc R . .
C169 C -0.0126 0.1362 -0.0189 0.055 Uani 1 1 d . . .
H16V H -0.0411 0.1700 -0.0160 0.066 Uiso 1 1 calc R . .
H16W H -0.0082 0.1229 -0.0421 0.066 Uiso 1 1 calc R . .
C170 C 0.0915 0.1480 -0.0016 0.055 Uani 1 1 d . . .
H17D H 0.1361 0.1788 -0.0088 0.065 Uiso 1 1 calc R . .
H17E H 0.0858 0.1591 0.0217 0.065 Uiso 1 1 calc R . .
C171 C 0.2398 0.1075 0.0068 0.055 Uani 1 1 d . . .
H17F H 0.2386 0.1173 0.0304 0.066 Uiso 1 1 calc R . .
H17G H 0.2847 0.1380 -0.0004 0.066 Uiso 1 1 calc R . .
C172 C 0.2789 0.0556 -0.0025 0.054 Uani 1 1 d . . .
H17H H 0.2755 0.0445 -0.0261 0.064 Uiso 1 1 calc R . .
H17I H 0.3511 0.0614 0.0059 0.064 Uiso 1 1 calc R . .
C173 C 0.1293 0.0340 0.0992 0.045 Uani 1 1 d . . .
C174 C 0.0491 -0.0123 0.0974 0.044 Uani 1 1 d . . .
H174 H 0.0638 -0.0443 0.1035 0.053 Uiso 1 1 calc R . .
C175 C -0.0500 -0.0121 0.0870 0.054 Uani 1 1 d . . .
H175 H -0.1028 -0.0433 0.0867 0.065 Uiso 1 1 calc R . .
C176 C -0.0731 0.0350 0.0768 0.060 Uani 1 1 d . . .
H176 H -0.1406 0.0350 0.0689 0.072 Uiso 1 1 calc R . .
C177 C 0.0084 0.0829 0.0786 0.070 Uani 1 1 d . . .
H177 H -0.0058 0.1149 0.0723 0.083 Uiso 1 1 calc R . .
C178 C 0.1081 0.0816 0.0895 0.053 Uani 1 1 d . . .
H178 H 0.1616 0.1127 0.0905 0.064 Uiso 1 1 calc R . .
C179 C 0.2416 0.0350 0.1117 0.090 Uani 1 1 d . . .
H17J H 0.2496 0.0478 0.1350 0.135 Uiso 1 1 calc R . .
H17K H 0.2895 0.0599 0.1016 0.135 Uiso 1 1 calc R . .
H17L H 0.2558 -0.0021 0.1063 0.135 Uiso 1 1 calc R . .
C228 C 0.9099 0.0827 0.1673 0.102 Uani 1 1 d . . .
H228 H 0.8859 0.0671 0.1457 0.122 Uiso 1 1 calc R . .
C229 C 1.0118 0.1154 0.1777 0.117 Uani 1 1 d . . .
H229 H 1.0735 0.1023 0.1746 0.141 Uiso 1 1 calc R . .
C230 C 1.1080 0.2050 0.2037 0.127 Uani 1 1 d . . .
H230 H 1.1710 0.1933 0.2056 0.152 Uiso 1 1 calc R . .
C231 C 1.0900 0.2580 0.2100 0.109 Uani 1 1 d . . .
H23D H 1.0522 0.2639 0.1910 0.131 Uiso 1 1 calc R . .
H23E H 1.1566 0.2843 0.2132 0.131 Uiso 1 1 calc R . .
C232 C 1.0017 0.3228 0.2471 0.129 Uani 1 1 d . . .
H232 H 1.0185 0.3505 0.2349 0.154 Uiso 1 1 calc R . .
C233 C 0.9513 0.3266 0.2729 0.102 Uani 1 1 d . . .
H233 H 0.9755 0.3566 0.2902 0.123 Uiso 1 1 calc R . .
C234 C 0.7971 0.2763 0.3057 0.138 Uani 1 1 d . . .
H23F H 0.7893 0.3126 0.3179 0.165 Uiso 1 1 calc R . .
H23G H 0.8359 0.2589 0.3196 0.165 Uiso 1 1 calc R . .
C235 C 0.6961 0.2410 0.2945 0.155 Uani 1 1 d . . .
H235 H 0.6333 0.2534 0.2950 0.186 Uiso 1 1 calc R . .
C236 C 0.6078 0.1492 0.2737 0.127 Uani 1 1 d . . .
H236 H 0.5429 0.1593 0.2751 0.152 Uiso 1 1 calc R . .
C237 C 0.6220 0.0973 0.2626 0.102 Uani 1 1 d . . .
H237 H 0.5994 0.0669 0.2725 0.123 Uiso 1 1 calc R . .
C238 C 0.6956 0.0431 0.2167 0.106 Uani 1 1 d . . .
H238 H 0.6756 0.0104 0.2247 0.128 Uiso 1 1 calc R . .
C239 C 0.7460 0.0461 0.1876 0.102 Uani 1 1 d . . .
H239 H 0.7143 0.0298 0.1668 0.122 Uiso 1 1 calc R . .
C240 C 0.9984 0.1465 0.3246 0.052 Uani 1 1 d . . .
H24D H 0.9934 0.1666 0.3467 0.063 Uiso 1 1 calc R . .
H24E H 1.0575 0.1282 0.3247 0.063 Uiso 1 1 calc R . .
C241 C 0.8996 0.1041 0.3130 0.057 Uani 1 1 d . . .
H24F H 0.8890 0.0780 0.3277 0.068 Uiso 1 1 calc R . .
H24G H 0.8415 0.1234 0.3144 0.068 Uiso 1 1 calc R . .
C247 C 1.1034 0.2282 0.3107 0.050 Uani 1 1 d . . .
H24H H 1.0988 0.2503 0.3322 0.060 Uiso 1 1 calc R . .
H24I H 1.1043 0.2526 0.2952 0.060 Uiso 1 1 calc R . .
C248 C 1.2042 0.2078 0.3104 0.047 Uani 1 1 d . . .
H24J H 1.2633 0.2391 0.3153 0.056 Uiso 1 1 calc R . .
H24K H 1.2069 0.1844 0.3264 0.056 Uiso 1 1 calc R . .
C249 C 0.9780 0.0415 0.2770 0.081 Uani 1 1 d . . .
H24L H 0.9767 0.0197 0.2940 0.097 Uiso 1 1 calc R . .
H24M H 1.0456 0.0667 0.2791 0.097 Uiso 1 1 calc R . .
C250 C 0.9603 0.0028 0.2436 0.080 Uani 1 1 d . . .
H25D H 0.8950 -0.0242 0.2420 0.096 Uiso 1 1 calc R . .
H25E H 0.9571 0.0243 0.2266 0.096 Uiso 1 1 calc R . .
C251 C 1.3026 0.1546 0.2732 0.066 Uani 1 1 d . . .
H25F H 1.3166 0.1345 0.2901 0.080 Uiso 1 1 calc R . .
H25G H 1.3618 0.1849 0.2732 0.080 Uiso 1 1 calc R . .
C252 C 1.2815 0.1155 0.2401 0.075 Uani 1 1 d . . .
H25H H 1.2220 0.0854 0.2402 0.089 Uiso 1 1 calc R . .
H25I H 1.2668 0.1358 0.2234 0.089 Uiso 1 1 calc R . .
C253 C 1.0389 -0.0552 0.2069 0.110 Uani 1 1 d . . .
H253 H 0.9791 -0.0733 0.1935 0.132 Uiso 1 1 calc R . .
C254 C 1.1439 -0.0528 0.1985 0.137 Uani 1 1 d . . .
H25J H 1.1441 -0.0767 0.1772 0.164 Uiso 1 1 calc R . .
H25K H 1.1812 -0.0674 0.2143 0.164 Uiso 1 1 calc R . .
C255 C 1.2981 0.0020 0.2009 0.089 Uani 1 1 d . . .
H255 H 1.3231 -0.0303 0.2021 0.107 Uiso 1 1 calc R . .
C259 C 1.3632 0.0564 0.2023 0.086 Uani 1 1 d . . .
H25L H 1.3360 0.0736 0.1857 0.103 Uiso 1 1 calc R . .
H25M H 1.4330 0.0516 0.1971 0.103 Uiso 1 1 calc R . .
K1 K 1.0000 0.5000 1.0000 0.043 Uani 1 2 d S . .
K2 K 0.0554 0.3161 0.7414 0.037 Uani 1 1 d . . .
K3 K 0.0011 0.2479 0.4922 0.035 Uani 1 1 d . . .
K4 K 0.8791 0.1708 0.2465 0.034 Uani 1 1 d . . .
K5 K 0.0000 0.0000 0.0000 0.037 Uani 1 2 d S . .
N1 N 0.5250 0.1692 0.8197 0.045 Uani 1 1 d . . .
N2 N 0.2884 0.1753 0.8209 0.045 Uani 1 1 d . . .
N3 N 0.4837 0.2906 0.8369 0.046 Uani 1 1 d . . .
N4 N 0.6346 0.0399 0.6904 0.043 Uani 1 1 d . . .
N5 N 0.4107 0.0546 0.6735 0.042 Uani 1 1 d . . .
N6 N 0.6012 0.1626 0.6773 0.035 Uani 1 1 d . . .
N7 N 0.5294 0.4293 0.3154 0.040 Uani 1 1 d . . .
N8 N 0.2883 0.4282 0.3147 0.042 Uani 1 1 d . . .
N9 N 0.4714 0.5489 0.3357 0.035 Uani 1 1 d . . .
N10 N 0.6278 0.2275 0.1763 0.072 Uani 1 1 d . . .
N11 N 0.4539 0.2982 0.1873 0.062 Uani 1 1 d . . .
N12 N 0.6863 0.3653 0.1822 0.045 Uani 1 1 d . . .
O1 O 0.7813 0.4744 0.9904 0.048 Uani 1 1 d . . .
O2 O 0.8888 0.3981 1.0113 0.052 Uani 1 1 d . . .
O3 O 1.1061 0.4164 1.0068 0.052 Uani 1 1 d . . .
O16 O 0.0187 0.3597 0.4888 0.056 Uani 1 1 d . . .
O17 O 0.1977 0.3129 0.4844 0.052 Uani 1 1 d . . .
O18 O 0.1836 0.2059 0.4995 0.057 Uani 1 1 d . . .
O19 O -0.0173 0.1345 0.4960 0.055 Uani 1 1 d . . .
O20 O -0.1941 0.1814 0.4990 0.051 Uani 1 1 d . . .
O21 O -0.1781 0.2856 0.4793 0.056 Uani 1 1 d . . .
O22 O -0.0425 0.2056 0.7520 0.050 Uani 1 1 d . . .
O23 O 0.0732 0.2161 0.6972 0.053 Uani 1 1 d . . .
O24 O 0.2592 0.2969 0.7192 0.054 Uani 1 1 d . . .
O25 O 0.2539 0.3695 0.7786 0.042 Uani 1 1 d . . .
O26 O 0.0648 0.3955 0.8006 0.054 Uani 1 1 d . . .
O27 O -0.1012 0.3034 0.7868 0.066 Uani 1 1 d . . .
O28 O 0.0808 0.3510 0.6833 0.036 Uani 1 1 d . . .
O29 O 0.0929 0.4572 0.7255 0.044 Uani 1 1 d . . .
O30 O -0.0242 0.5573 0.7769 0.050 Uani 1 1 d . . .
O31 O -0.2155 0.4864 0.7933 0.051 Uani 1 1 d . . .
O32 O -0.2605 0.4041 0.7372 0.051 Uani 1 1 d . . .
O33 O -0.1261 0.3061 0.6936 0.039 Uani 1 1 d . . .
O34 O -0.0791 0.0934 -0.0053 0.047 Uani 1 1 d . . .
O35 O 0.1375 0.0981 -0.0082 0.048 Uani 1 1 d . . .
O36 O 0.2144 0.0120 0.0111 0.041 Uani 1 1 d . . .
O101 O 0.8525 0.0775 0.1937 0.083 Uani 1 1 d . . .
O102 O 1.0060 0.1715 0.1936 0.098 Uani 1 1 d . . .
O103 O 1.0262 0.2717 0.2407 0.097 Uani 1 1 d . . .
O104 O 0.8496 0.2824 0.2767 0.124 Uani 1 1 d . . .
O105 O 0.7053 0.1872 0.2831 0.102 Uani 1 1 d . . .
O106 O 0.6803 0.0943 0.2316 0.082 Uani 1 1 d . . .
O107 O 0.8971 0.0726 0.2803 0.048 Uani 1 1 d . . .
O108 O 1.0110 0.1839 0.3029 0.046 Uani 1 1 d . . .
O112 O 1.2059 0.1761 0.2782 0.060 Uani 1 1 d . . .
O113 O 1.0423 -0.0242 0.2400 0.095 Uani 1 1 d . . .
O114 O 1.1989 0.0040 0.1976 0.091 Uani 1 1 d . . .
O117 O 1.3696 0.0944 0.2341 0.081 Uani 1 1 d . . .
Si1 Si 0.5198 0.1737 0.9003 0.025 Uani 1 1 d . . .
Si2 Si 0.3416 0.2510 0.9077 0.026 Uani 1 1 d . . .
Si3 Si 0.4708 0.0769 0.9011 0.032 Uani 1 1 d . . .
Si4 Si 0.7029 0.1946 0.9095 0.035 Uani 1 1 d . . .
Si5 Si 0.1612 0.2454 0.9058 0.040 Uani 1 1 d . . .
Si6 Si 0.4152 0.3442 0.9333 0.036 Uani 1 1 d . . .
Si7 Si 0.6775 0.0202 0.6097 0.027 Uani 1 1 d . . .
Si8 Si 0.4887 0.0841 0.5928 0.027 Uani 1 1 d . . .
Si9 Si 0.6165 -0.0782 0.6000 0.043 Uani 1 1 d . . .
Si10 Si 0.8608 0.0336 0.6127 0.035 Uani 1 1 d . . .
Si11 Si 0.3112 0.0537 0.5763 0.036 Uani 1 1 d . . .
Si12 Si 0.5281 0.1756 0.5825 0.029 Uani 1 1 d . . .
Si13 Si 0.5079 0.4227 0.3954 0.023 Uani 1 1 d . . .
Si14 Si 0.4624 0.3250 0.3933 0.030 Uani 1 1 d . . .
Si15 Si 0.6917 0.4480 0.4062 0.030 Uani 1 1 d . . .
Si16 Si 0.3263 0.4977 0.4025 0.024 Uani 1 1 d . . .
Si17 Si 0.1468 0.4936 0.3988 0.035 Uani 1 1 d . . .
Si18 Si 0.4009 0.5882 0.4320 0.031 Uani 1 1 d . . .
Si19 Si 0.6679 0.2550 0.0986 0.031 Uani 1 1 d . . .
Si20 Si 0.5992 0.1608 0.0745 0.042 Uani 1 1 d . . .
Si21 Si 0.8468 0.2617 0.0933 0.040 Uani 1 1 d . . .
Si22 Si 0.4791 0.3252 0.1067 0.034 Uani 1 1 d . . .
Si23 Si 0.2975 0.2998 0.0960 0.047 Uani 1 1 d . . .
Si24 Si 0.5180 0.4238 0.1102 0.038 Uani 1 1 d . . .
Zr1 Zr 0.4276 0.2125 0.8475 0.028 Uani 1 1 d . . .
Zr2 Zr 0.5596 0.0778 0.6580 0.026 Uani 1 1 d . . .
Zr3 Zr 0.4228 0.4669 0.3431 0.027 Uani 1 1 d . . .
Zr4 Zr 0.5846 0.2942 0.1600 0.029 Uani 1 1 d . . .

loop_
_atom_site_aniso_label
_atom_site_aniso_U_11
_atom_site_aniso_U_22
_atom_site_aniso_U_33
_atom_site_aniso_U_23
_atom_site_aniso_U_13
_atom_site_aniso_U_12
C1 0.062 0.062 0.062 0.012 0.005 0.012
C2 0.082 0.082 0.082 0.017 0.006 0.017
C3 0.075 0.075 0.075 0.015 0.006 0.015
C4 0.078 0.078 0.078 0.016 0.006 0.016
C5 0.081 0.081 0.081 0.016 0.006 0.016
C6 0.058 0.058 0.058 0.012 0.004 0.012
C7 0.047 0.047 0.047 0.010 0.004 0.010
C8 0.051 0.051 0.051 0.010 0.004 0.010
C9 0.050 0.050 0.050 0.010 0.004 0.010
C10 0.056 0.056 0.056 0.011 0.004 0.011
C11 0.077 0.077 0.077 0.015 0.006 0.015
C12 0.055 0.055 0.055 0.011 0.004 0.011
C13 0.035 0.035 0.035 0.007 0.003 0.007
C14 0.036 0.036 0.036 0.007 0.003 0.007
C15 0.071 0.071 0.071 0.014 0.005 0.014
C16 0.067 0.067 0.067 0.014 0.005 0.014
C17 0.061 0.061 0.061 0.012 0.005 0.012
C18 0.051 0.051 0.051 0.010 0.004 0.010
C19 0.058 0.058 0.058 0.012 0.004 0.012
C20 0.054 0.054 0.054 0.011 0.004 0.011
C21 0.057 0.057 0.057 0.012 0.004 0.012
C22 0.057 0.057 0.057 0.012 0.004 0.012
C23 0.062 0.062 0.062 0.013 0.005 0.013
C24 0.055 0.055 0.055 0.011 0.004 0.011
C25 0.048 0.048 0.048 0.010 0.004 0.010
C26 0.046 0.046 0.046 0.009 0.003 0.009
C27 0.085 0.085 0.085 0.017 0.006 0.017
C28 0.076 0.076 0.076 0.015 0.006 0.015
C29 0.071 0.071 0.071 0.014 0.005 0.014
C30 0.054 0.054 0.054 0.011 0.004 0.011
C31 0.051 0.051 0.051 0.010 0.004 0.010
C32 0.067 0.067 0.067 0.014 0.005 0.014
C33 0.030 0.030 0.030 0.006 0.002 0.006
C34 0.038 0.038 0.038 0.008 0.003 0.008
C35 0.055 0.055 0.055 0.011 0.004 0.011
C36 0.057 0.057 0.057 0.011 0.004 0.011
C37 0.059 0.059 0.059 0.012 0.004 0.012
C38 0.041 0.041 0.041 0.008 0.003 0.008
C39 0.042 0.042 0.042 0.009 0.003 0.009
C40 0.040 0.040 0.040 0.008 0.003 0.008
C41 0.051 0.051 0.051 0.010 0.004 0.010
C42 0.070 0.070 0.070 0.014 0.005 0.014
C43 0.078 0.078 0.078 0.016 0.006 0.016
C44 0.069 0.069 0.069 0.014 0.005 0.014
C45 0.067 0.067 0.067 0.013 0.005 0.013
C46 0.047 0.047 0.047 0.009 0.003 0.009
C47 0.043 0.043 0.043 0.009 0.003 0.009
C48 0.050 0.050 0.050 0.010 0.004 0.010
C49 0.048 0.048 0.048 0.010 0.004 0.010
C50 0.052 0.052 0.052 0.010 0.004 0.010
C51 0.054 0.054 0.054 0.011 0.004 0.011
C52 0.050 0.050 0.050 0.010 0.004 0.010
C53 0.057 0.057 0.057 0.012 0.004 0.012
C54 0.057 0.057 0.057 0.012 0.004 0.012
C55 0.048 0.048 0.048 0.010 0.004 0.010
C56 0.045 0.045 0.045 0.009 0.003 0.009
C57 0.050 0.050 0.050 0.010 0.004 0.010
C58 0.052 0.052 0.052 0.010 0.004 0.010
C59 0.028 0.028 0.028 0.006 0.002 0.006
C60 0.029 0.029 0.029 0.006 0.002 0.006
C61 0.131 0.131 0.131 0.027 0.010 0.026
C62 0.149 0.149 0.149 0.030 0.011 0.030
C63 0.118 0.118 0.118 0.024 0.009 0.024
C64 0.068 0.068 0.068 0.014 0.005 0.014
C65 0.080 0.080 0.080 0.016 0.006 0.016
C66 0.062 0.062 0.062 0.013 0.005 0.013
C67 0.068 0.068 0.068 0.014 0.005 0.014
C68 0.064 0.064 0.064 0.013 0.005 0.013
C69 0.062 0.062 0.062 0.013 0.005 0.013
C70 0.054 0.054 0.054 0.011 0.004 0.011
C71 0.066 0.066 0.066 0.013 0.005 0.013
C72 0.059 0.059 0.059 0.012 0.004 0.012
C73 0.043 0.043 0.043 0.009 0.003 0.009
C74 0.045 0.045 0.045 0.009 0.003 0.009
C75 0.082 0.082 0.082 0.017 0.006 0.017
C76 0.083 0.083 0.083 0.017 0.006 0.017
C77 0.074 0.074 0.074 0.015 0.006 0.015
C78 0.061 0.061 0.061 0.012 0.005 0.012
C79 0.060 0.060 0.060 0.012 0.004 0.012
C80 0.053 0.053 0.053 0.011 0.004 0.011
C81 0.063 0.063 0.063 0.013 0.005 0.013
C82 0.068 0.068 0.068 0.014 0.005 0.014
C83 0.058 0.058 0.058 0.012 0.004 0.012
C84 0.059 0.059 0.059 0.012 0.004 0.012
C85 0.061 0.061 0.061 0.012 0.005 0.012
C86 0.061 0.061 0.061 0.012 0.005 0.012
C87 0.040 0.040 0.040 0.008 0.003 0.008
C88 0.048 0.048 0.048 0.010 0.004 0.010
C89 0.068 0.068 0.068 0.014 0.005 0.014
C90 0.084 0.084 0.084 0.017 0.006 0.017
C91 0.079 0.079 0.079 0.016 0.006 0.016
C92 0.056 0.056 0.056 0.011 0.004 0.011
C93 0.082 0.082 0.082 0.017 0.006 0.017
C99 0.062 0.062 0.062 0.013 0.005 0.013
C118 0.067 0.067 0.067 0.013 0.005 0.013
C119 0.059 0.059 0.059 0.012 0.004 0.012
C120 0.057 0.057 0.057 0.012 0.004 0.012
C121 0.064 0.064 0.064 0.013 0.005 0.013
C122 0.076 0.076 0.076 0.015 0.006 0.015
C123 0.074 0.074 0.074 0.015 0.006 0.015
C124 0.064 0.064 0.064 0.013 0.005 0.013
C125 0.065 0.065 0.065 0.013 0.005 0.013
C126 0.063 0.063 0.063 0.013 0.005 0.013
C127 0.063 0.063 0.063 0.013 0.005 0.013
C128 0.066 0.066 0.066 0.013 0.005 0.013
C129 0.075 0.075 0.075 0.015 0.006 0.015
C130 0.050 0.050 0.050 0.010 0.004 0.010
C131 0.050 0.050 0.050 0.010 0.004 0.010
C132 0.055 0.055 0.055 0.011 0.004 0.011
C133 0.065 0.065 0.065 0.013 0.005 0.013
C134 0.063 0.063 0.063 0.013 0.005 0.013
C135 0.059 0.059 0.059 0.012 0.004 0.012
C136 0.105 0.105 0.105 0.021 0.008 0.021
C137 0.031 0.031 0.031 0.006 0.002 0.006
C138 0.036 0.036 0.036 0.007 0.003 0.007
C139 0.053 0.053 0.053 0.011 0.004 0.011
C140 0.062 0.062 0.062 0.012 0.005 0.012
C141 0.052 0.052 0.052 0.011 0.004 0.011
C142 0.043 0.043 0.043 0.009 0.003 0.009
C143 0.057 0.057 0.057 0.011 0.004 0.011
C144 0.058 0.058 0.058 0.012 0.004 0.012
C145 0.061 0.061 0.061 0.012 0.005 0.012
C146 0.062 0.062 0.062 0.012 0.005 0.012
C147 0.065 0.065 0.065 0.013 0.005 0.013
C148 0.050 0.050 0.050 0.010 0.004 0.010
C149 0.051 0.051 0.051 0.010 0.004 0.010
C150 0.052 0.052 0.052 0.010 0.004 0.010
C151 0.123 0.123 0.123 0.025 0.009 0.025
C152 0.178 0.178 0.178 0.036 0.013 0.036
C153 0.076 0.076 0.076 0.015 0.006 0.015
C154 0.061 0.061 0.061 0.012 0.005 0.012
C155 0.045 0.045 0.045 0.009 0.003 0.009
C156 0.039 0.039 0.039 0.008 0.003 0.008
C157 0.049 0.049 0.049 0.010 0.004 0.010
C158 0.051 0.051 0.051 0.010 0.004 0.010
C159 0.063 0.063 0.063 0.013 0.005 0.013
C160 0.058 0.058 0.058 0.012 0.004 0.012
C161 0.058 0.058 0.058 0.012 0.004 0.012
C162 0.054 0.054 0.054 0.011 0.004 0.011
C163 0.050 0.050 0.050 0.010 0.004 0.010
C164 0.046 0.046 0.046 0.009 0.003 0.009
C165 0.041 0.041 0.041 0.008 0.003 0.008
C166 0.038 0.038 0.038 0.008 0.003 0.008
C167 0.049 0.049 0.049 0.010 0.004 0.010
C168 0.058 0.058 0.058 0.012 0.004 0.012
C169 0.055 0.055 0.055 0.011 0.004 0.011
C170 0.055 0.055 0.055 0.011 0.004 0.011
C171 0.055 0.055 0.055 0.011 0.004 0.011
C172 0.054 0.054 0.054 0.011 0.004 0.011
C173 0.045 0.045 0.045 0.009 0.003 0.009
C174 0.044 0.044 0.044 0.009 0.003 0.009
C175 0.054 0.054 0.054 0.011 0.004 0.011
C176 0.060 0.060 0.060 0.012 0.004 0.012
C177 0.070 0.070 0.070 0.014 0.005 0.014
C178 0.053 0.053 0.053 0.011 0.004 0.011
C179 0.090 0.090 0.090 0.018 0.007 0.018
C228 0.102 0.102 0.102 0.021 0.008 0.021
C229 0.117 0.117 0.117 0.024 0.009 0.024
C230 0.127 0.127 0.127 0.026 0.009 0.026
C231 0.109 0.109 0.109 0.022 0.008 0.022
C232 0.129 0.129 0.129 0.026 0.010 0.026
C233 0.102 0.102 0.102 0.021 0.008 0.021
C234 0.138 0.138 0.138 0.028 0.010 0.028
C235 0.155 0.155 0.155 0.031 0.012 0.031
C236 0.127 0.127 0.127 0.026 0.009 0.026
C237 0.102 0.102 0.102 0.021 0.008 0.021
C238 0.106 0.106 0.106 0.022 0.008 0.022
C239 0.102 0.102 0.102 0.021 0.008 0.021
C240 0.052 0.052 0.052 0.011 0.004 0.011
C241 0.057 0.057 0.057 0.011 0.004 0.011
C247 0.050 0.050 0.050 0.010 0.004 0.010
C248 0.047 0.047 0.047 0.010 0.004 0.010
C249 0.081 0.081 0.081 0.016 0.006 0.016
C250 0.080 0.080 0.080 0.016 0.006 0.016
C251 0.066 0.066 0.066 0.013 0.005 0.013
C252 0.075 0.075 0.075 0.015 0.006 0.015
C253 0.110 0.110 0.110 0.022 0.008 0.022
C254 0.137 0.137 0.137 0.028 0.010 0.028
C255 0.089 0.089 0.089 0.018 0.007 0.018
C259 0.086 0.086 0.086 0.017 0.006 0.017
K1 0.043 0.043 0.043 0.009 0.003 0.009
K2 0.037 0.037 0.037 0.007 0.003 0.007
K3 0.035 0.035 0.035 0.007 0.003 0.007
K4 0.034 0.034 0.034 0.007 0.003 0.007
K5 0.037 0.037 0.037 0.007 0.003 0.007
N1 0.045 0.045 0.045 0.009 0.003 0.009
N2 0.045 0.045 0.045 0.009 0.003 0.009
N3 0.046 0.046 0.046 0.009 0.003 0.009
N4 0.043 0.043 0.043 0.009 0.003 0.009
N5 0.042 0.042 0.042 0.008 0.003 0.008
N6 0.035 0.035 0.035 0.007 0.003 0.007
N7 0.040 0.040 0.040 0.008 0.003 0.008
N8 0.042 0.042 0.042 0.008 0.003 0.008
N9 0.035 0.035 0.035 0.007 0.003 0.007
N10 0.072 0.072 0.072 0.015 0.005 0.015
N11 0.062 0.062 0.062 0.012 0.005 0.012
N12 0.045 0.045 0.045 0.009 0.003 0.009
O1 0.048 0.048 0.048 0.010 0.004 0.010
O2 0.052 0.052 0.052 0.011 0.004 0.011
O3 0.052 0.052 0.052 0.011 0.004 0.011
O16 0.056 0.056 0.056 0.011 0.004 0.011
O17 0.052 0.052 0.052 0.011 0.004 0.011
O18 0.057 0.057 0.057 0.012 0.004 0.012
O19 0.055 0.055 0.055 0.011 0.004 0.011
O20 0.051 0.051 0.051 0.010 0.004 0.010
O21 0.056 0.056 0.056 0.011 0.004 0.011
O22 0.050 0.050 0.050 0.010 0.004 0.010
O23 0.053 0.053 0.053 0.011 0.004 0.011
O24 0.054 0.054 0.054 0.011 0.004 0.011
O25 0.042 0.042 0.042 0.009 0.003 0.009
O26 0.054 0.054 0.054 0.011 0.004 0.011
O27 0.066 0.066 0.066 0.013 0.005 0.013
O28 0.036 0.036 0.036 0.007 0.003 0.007
O29 0.044 0.044 0.044 0.009 0.003 0.009
O30 0.050 0.050 0.050 0.010 0.004 0.010
O31 0.051 0.051 0.051 0.010 0.004 0.010
O32 0.051 0.051 0.051 0.010 0.004 0.010
O33 0.038 0.038 0.038 0.008 0.003 0.008
O34 0.047 0.047 0.047 0.009 0.003 0.009
O35 0.048 0.048 0.048 0.010 0.004 0.010
O36 0.041 0.041 0.041 0.008 0.003 0.008
O101 0.083 0.083 0.083 0.017 0.006 0.017
O102 0.098 0.098 0.098 0.020 0.007 0.020
O103 0.097 0.097 0.097 0.020 0.007 0.020
O104 0.124 0.124 0.124 0.025 0.009 0.025
O105 0.102 0.102 0.102 0.021 0.008 0.021
O106 0.082 0.082 0.082 0.017 0.006 0.017
O107 0.049 0.049 0.049 0.010 0.004 0.010
O108 0.046 0.046 0.046 0.009 0.003 0.009
O112 0.060 0.060 0.060 0.012 0.004 0.012
O113 0.095 0.095 0.095 0.019 0.007 0.019
O114 0.091 0.091 0.091 0.018 0.007 0.018
O117 0.081 0.081 0.081 0.016 0.006 0.016
Si1 0.025 0.025 0.025 0.005 0.002 0.005
Si2 0.026 0.026 0.026 0.005 0.002 0.005
Si3 0.032 0.032 0.032 0.007 0.002 0.007
Si4 0.035 0.035 0.035 0.007 0.003 0.007
Si5 0.040 0.040 0.040 0.008 0.003 0.008
Si6 0.036 0.036 0.036 0.007 0.003 0.007
Si7 0.027 0.027 0.027 0.006 0.002 0.006
Si8 0.027 0.027 0.027 0.005 0.002 0.005
Si9 0.043 0.043 0.043 0.009 0.003 0.009
Si10 0.035 0.035 0.035 0.007 0.003 0.007
Si11 0.036 0.036 0.036 0.007 0.003 0.007
Si12 0.029 0.029 0.029 0.006 0.002 0.006
Si13 0.023 0.023 0.023 0.005 0.002 0.005
Si14 0.030 0.030 0.030 0.006 0.002 0.006
Si15 0.030 0.030 0.030 0.006 0.002 0.006
Si16 0.024 0.024 0.024 0.005 0.002 0.005
Si17 0.035 0.035 0.035 0.007 0.003 0.007
Si18 0.031 0.031 0.031 0.006 0.002 0.006
Si19 0.031 0.031 0.031 0.006 0.002 0.006
Si20 0.042 0.042 0.042 0.008 0.003 0.008
Si21 0.040 0.040 0.040 0.008 0.003 0.008
Si22 0.034 0.034 0.034 0.007 0.003 0.007
Si23 0.047 0.047 0.047 0.009 0.003 0.009
Si24 0.038 0.038 0.038 0.008 0.003 0.008
Zr1 0.031 0.036 0.018 0.008 0.002 0.009
Zr2 0.029 0.026 0.022 0.005 0.005 0.005
Zr3 0.023 0.036 0.020 0.005 0.000 0.004
Zr4 0.027 0.037 0.022 0.004 0.001 0.004

loop_
_geom_bond_atom_site_label_1
_geom_bond_atom_site_label_2
_geom_bond_distance
_geom_bond_site_symmetry_2
_geom_bond_publ_flag
C1 N1 1.4360 . ?
C2 N1 1.5059 . ?
C3 N2 1.4531 . ?
C4 N2 1.4616 . ?
C5 N3 1.4399 . ?
C6 N3 1.4657 . ?
C7 Si3 1.8980 . ?
C8 Si3 1.8981 . ?
C9 Si3 1.8995 . ?
C10 Si4 1.9201 . ?
C11 Si4 1.8940 . ?
C12 Si4 1.8785 . ?
C13 C14 1.5409 . ?
C13 Si1 1.9620 . ?
C14 Si2 1.9422 . ?
C15 Si5 1.9019 . ?
C16 Si5 1.9015 . ?
C17 Si5 1.9355 . ?
C18 Si6 1.8918 . ?
C19 Si6 1.8907 . ?
C20 Si6 1.8980 . ?
C21 N4 1.4302 . ?
C22 N4 1.5037 . ?
C23 N5 1.4743 . ?
C24 N5 1.4747 . ?
C25 N6 1.4482 . ?
C26 N6 1.4759 . ?
C27 Si9 1.8784 . ?
C28 Si9 1.8963 . ?
C29 Si9 1.9413 . ?
C30 Si10 1.8931 . ?
C31 Si10 1.9408 . ?
C32 Si10 1.9195 . ?
C33 C34 1.5419 . ?
C33 Si7 1.9279 . ?
C34 Si8 1.9413 . ?
C35 Si11 1.8866 . ?
C36 Si11 1.9029 . ?
C37 Si11 1.8891 . ?
C38 Si12 1.9124 . ?
C39 Si12 1.8952 . ?
C40 Si12 1.8859 . ?
C41 N7 1.4635 . ?
C42 N7 1.5080 . ?
C43 N8 1.4591 . ?
C44 N8 1.4556 . ?
C45 N9 1.4563 . ?
C46 N9 1.4414 . ?
C47 Si14 1.8975 . ?
C48 Si14 1.9130 . ?
C49 Si14 1.8927 . ?
C50 Si15 1.9056 . ?
C51 Si15 1.9015 . ?
C52 Si15 1.8752 . ?
C53 Si17 1.9105 . ?
C54 Si17 1.9224 . ?
C55 Si17 1.9052 . ?
C56 Si18 1.8932 . ?
C57 Si18 1.9227 . ?
C58 Si18 1.8932 . ?
C59 C60 1.5499 . ?
C59 Si16 1.9285 . ?
C60 Si13 1.9414 . ?
C61 N10 1.5824 . ?
C62 N10 1.3169 . ?
C63 N11 1.4501 . ?
C64 N11 1.4380 . ?
C65 N12 1.5139 . ?
C66 N12 1.4472 . ?
C67 Si20 1.8915 . ?
C68 Si20 1.8909 . ?
C69 Si20 1.9098 . ?
C70 Si21 1.9205 . ?
C71 Si21 1.8864 . ?
C72 Si21 1.9307 . ?
C73 C74 1.4922 . ?
C73 Si19 1.9630 . ?
C74 Si22 1.9189 . ?
C75 Si23 1.8706 . ?
C76 Si23 1.9201 . ?
C77 Si23 1.8568 . ?
C78 Si24 1.9071 . ?
C79 Si24 1.8910 . ?
C80 Si24 1.9244 . ?
C81 O1 1.4126 . ?
C81 C82 1.4956 . ?
C82 O2 1.4348 . ?
C83 O2 1.3908 . ?
C83 C84 1.4804 . ?
C84 O3 1.4728 . ?
C85 O3 1.4367 . ?
C85 C86 1.4818 . ?
C86 O1 1.4123 2_767 ?
C87 C92 1.3729 . ?
C87 C88 1.3827 . ?
C87 C93 1.5601 . ?
C88 C89 1.3505 . ?
C89 C90 1.4108 . ?
C90 C91 1.4100 . ?
C91 C92 1.3425 . ?
C99 O26 1.4024 . ?
C99 C150 1.5632 . ?
C118 O16 1.4331 . ?
C118 C119 1.4633 . ?
C119 O17 1.3765 . ?
C120 O17 1.4501 . ?
C120 C121 1.4616 . ?
C121 O18 1.3978 . ?
C122 O18 1.4389 . ?
C122 C123 1.4415 . ?
C123 O19 1.4070 . ?
C124 O19 1.3955 . ?
C124 C125 1.4367 . ?
C125 O20 1.4316 . ?
C126 O20 1.4376 . ?
C126 C127 1.4562 . ?
C127 O21 1.4278 . ?
C128 O21 1.4400 . ?
C128 C129 1.4581 . ?
C129 O16 1.3977 . ?
C130 C131 1.3597 . ?
C130 C135 1.4005 . ?
C130 C136 1.5466 . ?
C131 C132 1.3622 . ?
C132 C133 1.3846 . ?
C133 C134 1.3677 . ?
C134 C135 1.4346 . ?
C137 C142 1.3799 . ?
C137 C138 1.4025 . ?
C137 C143 1.5256 . ?
C138 C139 1.4133 . ?
C139 C140 1.3877 . ?
C140 C141 1.3855 . ?
C141 C142 1.4275 . ?
C144 O22 1.4346 . ?
C144 C145 1.5069 . ?
C145 O23 1.4688 . ?
C146 O23 1.4198 . ?
C146 C147 1.4862 . ?
C147 O24 1.4423 . ?
C148 O24 1.4317 . ?
C148 C149 1.5135 . ?
C149 O25 1.4252 . ?
C150 O25 1.4223 . ?
C151 C152 1.2893 . ?
C151 O26 1.4248 . ?
C152 O27 1.4952 . ?
C153 O27 1.4415 . ?
C153 C154 1.5004 . ?
C154 O22 1.4562 . ?
C155 O28 1.4580 . ?
C155 C156 1.5486 . ?
C156 O29 1.4490 . ?
C157 O29 1.3942 . ?
C157 C158 1.5464 . ?
C158 O30 1.4532 . ?
C159 O30 1.4710 . ?
C159 C160 1.5262 . ?
C160 O31 1.4363 . ?
C161 O31 1.3884 . ?
C161 C162 1.5226 . ?
C162 O32 1.4234 . ?
C163 O32 1.4006 . ?
C163 C164 1.5634 . ?
C164 O33 1.4235 . ?
C165 O33 1.4447 . ?
C165 C166 1.5136 . ?
C166 O28 1.4036 . ?
C167 O36 1.4337 2 ?
C167 C168 1.4550 . ?
C168 O34 1.4437 . ?
C169 O34 1.4544 . ?
C169 C170 1.4685 . ?
C170 O35 1.4620 . ?
C171 O35 1.4158 . ?
C171 C172 1.4620 . ?
C172 O36 1.4580 . ?
C173 C174 1.3858 . ?
C173 C178 1.3922 . ?
C173 C179 1.5349 . ?
C174 C175 1.3541 . ?
C175 C176 1.3988 . ?
C176 C177 1.4245 . ?
C177 C178 1.3757 . ?
C228 O101 1.3694 . ?
C228 C229 1.4251 . ?
C229 O102 1.4406 . ?
C230 C231 1.3587 . ?
C230 O102 1.4311 . ?
C231 O103 1.5741 . ?
C232 C233 1.2802 . ?
C232 O103 1.3452 . ?
C233 O104 1.5855 . ?
C234 O104 1.4363 . ?
C234 C235 1.4453 . ?
C235 O105 1.3568 . ?
C236 C237 1.3330 . ?
C236 O105 1.4252 . ?
C237 O106 1.5249 . ?
C238 O106 1.3575 . ?
C238 C239 1.4153 . ?
C239 O101 1.4470 . ?
C240 O108 1.4100 . ?
C240 C241 1.5016 . ?
C241 O107 1.4344 . ?
C241 K4 3.5231 . ?
C247 O108 1.4496 . ?
C247 C248 1.5003 . ?
C248 O112 1.4252 . ?
C249 O107 1.4205 . ?
C249 C250 1.5207 . ?
C250 O113 1.3662 . ?
C251 O112 1.4708 . ?
C251 C252 1.5130 . ?
C252 O117 1.3660 . ?
C253 C254 1.4223 . ?
C253 O113 1.4435 . ?
C254 O114 1.4612 . ?
C255 O114 1.3119 . ?
C255 C259 1.4405 . ?
C259 O117 1.4659 . ?
K1 O3 2.7569 . ?
K1 O3 2.7570 2_767 ?
K1 O2 2.7966 . ?
K1 O2 2.7966 2_767 ?
K1 O1 2.8051 2_767 ?
K1 O1 2.8051 . ?
K1 C90 3.4787 2_767 ?
K2 O28 2.7402 . ?
K2 O26 2.8364 . ?
K2 O23 2.8491 . ?
K2 O27 2.8553 . ?
K2 O22 2.9153 . ?
K2 O25 2.9204 . ?
K2 O24 2.9462 . ?
K2 O33 2.9917 . ?
K3 O21 2.7568 . ?
K3 O16 2.7704 . ?
K3 O19 2.8097 . ?
K3 O18 2.8102 . ?
K3 O20 2.8155 . ?
K3 O17 2.8266 . ?
K4 O108 2.8005 . ?
K4 O102 2.8137 . ?
K4 O105 2.8335 . ?
K4 O101 2.8341 . ?
K4 O106 2.8790 . ?
K4 O103 2.9065 . ?
K4 O104 2.9170 . ?
K4 O107 3.0801 . ?
K5 O34 2.7549 2 ?
K5 O34 2.7549 . ?
K5 O36 2.7756 2 ?
K5 O36 2.7756 . ?
K5 O35 2.8209 2 ?
K5 O35 2.8209 . ?
K5 C176 3.3826 2 ?
K5 C177 3.5119 2 ?
N1 Zr1 2.0663 . ?
N2 Zr1 2.0544 . ?
N3 Zr1 2.0729 . ?
N4 Zr2 2.1055 . ?
N5 Zr2 2.0845 . ?
N6 Zr2 2.0602 . ?
N7 Zr3 2.0869 . ?
N8 Zr3 2.0492 . ?
N9 Zr3 2.0955 . ?
N10 Zr4 2.0677 . ?
N11 Zr4 2.0963 . ?
N12 Zr4 2.0320 . ?
O1 C86 1.4123 2_767 ?
O36 C167 1.4337 2 ?
Si1 Si4 2.3522 . ?
Si1 Si3 2.3694 . ?
Si1 Zr1 2.8862 . ?
Si2 Si5 2.3339 . ?
Si2 Si6 2.3540 . ?
Si2 Zr1 2.8655 . ?
Si7 Si10 2.3515 . ?
Si7 Si9 2.3665 . ?
Si7 Zr2 2.9079 . ?
Si8 Si11 2.3342 . ?
Si8 Si12 2.3530 . ?
Si8 Zr2 2.8917 . ?
Si13 Si14 2.3661 . ?
Si13 Si15 2.3685 . ?
Si13 Zr3 2.9064 . ?
Si16 Si17 2.3287 . ?
Si16 Si18 2.3510 . ?
Si16 Zr3 2.8660 . ?
Si19 Si21 2.3352 . ?
Si19 Si20 2.3466 . ?
Si19 Zr4 2.8927 . ?
Si22 Si23 2.3415 . ?
Si22 Si24 2.3751 . ?
Si22 Zr4 2.8813 . ?
